data_7704076
loop_
_publ_author_name
'Solomatina, Anastasia I.'
'Kuznetsov, Kirill M.'
'Gurzhiy, Vladislav V.'
'Pavlovskiy, Vladimir V.'
'Porsev, Vitaly V.'
'Evarestov, Robert A.'
'Tunik, Sergey P.'

_publ_section_title
;
 Luminescent organic dyes containing a phenanthro[9,10-D]imidazole core
 and [Ir(N^C)(N^N)]<sup>+</sup> complexes based on the cyclometalating and
 diimine ligands of this type.
;
_journal_issue 20
_journal_name_full 'Dalton transactions (Cambridge, England : 2003)'
_journal_page_first 6751
_journal_page_last 6763
_journal_paper_doi 10.1039/d0dt00568a
_journal_volume 49
_journal_year 2020
_chemical_formula_moiety 'C80 H49 Ir N9 O4, F6 P, C2 H5 O0.5'
_chemical_formula_sum 'C82 H54 F6 Ir N9 O4.5 P'
_chemical_formula_weight 1574.51
_space_group_crystal_system monoclinic
_space_group_IT_number 15
_space_group_name_Hall '-C 2yc'
_space_group_name_H-M_alt 'C 1 2/c 1'
_atom_sites_solution_hydrogens geom
_audit_creation_date 2019-11-03
_audit_creation_method
;
Olex2 1.2
(compiled 2018.05.29 svn.r3508 for OlexSys, GUI svn.r5506)
;
_audit_update_record
;
2019-11-10 deposited with the CCDC.	2020-04-14 downloaded from the CCDC.
;
_cell_angle_alpha 90
_cell_angle_beta 113.642(2)
_cell_angle_gamma 90
_cell_formula_units_Z 8
_cell_length_a 30.2713(6)
_cell_length_b 15.7377(2)
_cell_length_c 31.0641(6)
_cell_measurement_reflns_used 52741
_cell_measurement_temperature 100(2)
_cell_measurement_theta_max 71.8040
_cell_measurement_theta_min 3.1050
_cell_volume 13556.9(5)
_computing_cell_refinement 'CrysAlisPro 1.171.39.35a (Rigaku OD, 2017)'
_computing_data_collection 'CrysAlisPro 1.171.39.35a (Rigaku OD, 2017)'
_computing_data_reduction 'CrysAlisPro 1.171.39.35a (Rigaku OD, 2017)'
_computing_molecular_graphics 'Olex2 (Dolomanov et al., 2009)'
_computing_publication_material 'Olex2 (Dolomanov et al., 2009)'
_computing_structure_refinement 'ShelXL (Sheldrick, 2015)'
_computing_structure_solution 'ShelXT (Sheldrick, 2015)'
_diffrn_ambient_temperature 100(2)
_diffrn_detector 'CCD plate'
_diffrn_detector_type HyPix3000
_diffrn_measured_fraction_theta_full 0.998
_diffrn_measured_fraction_theta_max 0.998
_diffrn_measurement_details
;
List of Runs (angles in degrees, time in seconds):

  # Type    Start    End  Width  t~exp~   \w     \q     \k     \f   Frames
#--------------------------------------------------------------------------
  1  \w    -23.00  35.00   0.50    7.32    --   41.35 -80.00 -64.00  116
  2  \w     81.00 107.00   0.50   29.29    --  101.00  80.00  58.00   52
  3  \w    119.00 151.00   0.50   29.29    --  101.00  80.00  58.00   64
  4  \w     44.00 111.00   0.50   29.29    --  101.00 -80.00 -64.00  134
  5  \w    -57.00 -29.00   0.50    7.32    --  -41.35  80.00  58.00   56
  6  \w   -106.00 -33.00   0.50    7.32    --  -41.35 -32.00 -30.00  146
  7  \w    -25.00  17.00   0.50    7.32    --  -41.35  80.00  58.00   84
  8  \w     68.00  97.00   0.50    7.32    --   41.35  43.00 -30.00   58
  9  \w     18.00  59.00   0.50    7.32    --   41.35 -54.00 -30.00   82
 10  \w     23.00  62.00   0.50    7.32    --   41.35 -65.00  60.00   78
 11  \w     77.00 102.00   0.50    7.32    --   41.35  21.00 -30.00   50
 12  \w     14.00  60.00   0.50    7.32    --   41.35-138.00  30.00   92
 13  \w     16.00  50.00   0.50    7.32    --   41.35 -32.00 120.00   68
 14  \w    -32.00  65.00   0.50    7.32    --   41.35 -11.00 150.00  194
 15  \w     40.00  65.00   0.50    7.32    --   41.35  43.00 150.00   50
 16  \w    -22.00  13.00   0.50    7.32    --   41.35 -54.00 -30.00   70
 17  \w     57.00  83.00   0.50    7.32    --   41.35  32.00 -90.00   52
 18  \w     39.00  64.00   0.50    7.32    --   41.35  21.00 -30.00   50
 19  \w    -17.00  12.00   0.50    7.32    --   41.35 -32.00 120.00   58
 20  \w     37.00  62.00   0.50    7.32    --   41.35  43.00 -30.00   50
 21  \w    -16.00   9.00   0.50    7.32    --   41.35 -65.00  60.00   50
 22  \w     39.00  73.00   0.50   29.29    --  101.00 -42.00-150.00   68
 23  \w     92.00 157.00   0.50   29.29    --  101.00  33.00  90.00  130
 24  \w    130.00 157.00   0.50   29.29    --  101.00  77.00 -30.00   54
 25  \w     64.00 104.00   0.50   29.29    --  101.00 -25.00  60.00   80
 26  \w     33.00  59.00   0.50   29.29    --  101.00 -25.00  60.00   52
 27  \w     77.00 102.00   0.50   29.29    --  101.00  77.00 -30.00   50
 28  \w     38.00 124.00   0.50   29.29    --  101.00-133.00 -60.00  172
 29  \w     88.00 156.00   0.50   29.29    --  101.00  42.00   0.00  136
 30  \w     86.00 126.00   0.50   29.29    --  101.00  93.00-180.00   80
 31  \w    102.00 127.00   0.50   29.29    --  101.00  33.00   0.00   50
 32  \w     73.00 122.00   0.50   29.29    --  101.00 -68.00 -30.00   98
 33  \w     41.00  66.00   0.50   29.29    --  101.00 -42.00  90.00   50
 34  \w     80.00 105.00   0.50   29.29    --  101.00 -42.00  90.00   50
 35  \w     95.00 157.00   0.50   29.29    --  101.00  77.00  90.00  124
 36  \w    117.00 155.00   0.50   29.29    --  101.00  50.00  30.00   76
 37  \w    110.00 154.00   0.50   29.29    --  101.00  17.00-180.00   88
 38  \w    119.00 145.00   0.50   29.29    --  101.00  25.00  30.00   52
 39  \w     38.00 117.00   0.50   29.29    --  101.00 -50.00 -60.00  158
 40  \w     71.00  96.00   0.50   29.29    --  101.00 -59.00 -90.00   50
 41  \w     39.00  92.00   0.50   29.29    --  101.00 -42.00-120.00  106
 42  \w     90.00 120.00   0.50   29.29    --  101.00  68.00  30.00   60
 43  \w     79.00 136.00   0.50   29.29    --  101.00   8.00-180.00  114
 44  \w     85.00 110.00   0.50   29.29    --  101.00  50.00  90.00   50
 45  \w     89.00 114.00   0.50   29.29    --  101.00 -42.00-150.00   50
 46  \w     86.00 111.00   0.50   29.29    --  101.00  50.00  30.00   50
 47  \w    -66.00 -41.00   0.50    7.32    --  -41.35  80.00  58.00   50
 48  \w   -104.00 -29.00   0.50    7.32    --  -41.35 -43.00 150.00  150
 49  \w    -55.00 -24.00   0.50    7.32    --  -41.35  54.00  30.00   62
 50  \w    -71.00 -40.00   0.50    7.32    --  -41.35 -65.00-120.00   62
 51  \w    -23.00   3.00   0.50    7.32    --  -41.35  54.00  30.00   52
 52  \w    -73.00 -47.00   0.50    7.32    --  -41.35 -32.00 -60.00   52
 53  \w     42.00  68.00   0.50    7.32    --   41.35  32.00-150.00   52
 54  \w     74.00 105.00   0.50    7.32    --   41.35  32.00 150.00   62
 55  \w     54.00 102.00   0.50    7.32    --   41.35  54.00-150.00   96
 56  \w     38.00  64.00   0.50    7.32    --   41.35  32.00 150.00   52
 57  \w     79.00 105.00   0.50    7.32    --   41.35  32.00-150.00   52
 58  \w     31.00  58.00   0.50   29.29    --  101.00  -8.00  30.00   54
 59  \w    127.00 156.00   0.50   29.29    --  101.00  33.00-180.00   58
 60  \w     38.00  82.00   0.50   29.29    --  101.00 -59.00-180.00   88
 61  \w     74.00 105.00   0.50   29.29    --  101.00 -50.00  60.00   62
 62  \w     95.00 120.00   0.50   29.29    --  101.00  33.00 120.00   50
 63  \w     95.00 121.00   0.50   29.29    --  101.00  33.00-180.00   52
 64  \w     77.00 115.00   0.50   29.29    --  101.00-111.00 -60.00   76
 65  \w     78.00 103.00   0.50   29.29    --  101.00-111.00  60.00   50
 66  \w    123.00 155.00   0.50   29.29    --  101.00 111.00 150.00   64
 67  \w     88.00 113.00   0.50   29.29    --  101.00 111.00-180.00   50
 68  \w     86.00 134.00   0.50   29.29    --  101.00  50.00-180.00   96
 69  \w     49.00  75.00   0.50   29.29    --  101.00 -93.00 -60.00   52
 70  \w     67.00  93.00   0.50   29.29    --  101.00 -50.00 -30.00   52
 71  \w    128.00 154.00   0.50   29.29    --  101.00  33.00 120.00   52
 72  \w     86.00 116.00   0.50   29.29    --  101.00  50.00-150.00   60
 73  \w     38.00  64.00   0.50   29.29    --  101.00-111.00  60.00   52
 74  \w     35.00  74.00   0.50   29.29    --  101.00-111.00 -60.00   78
 75  \w     62.00 106.00   0.50   29.29    --  101.00 -17.00-120.00   88
 76  \w     86.00 112.00   0.50   29.29    --  101.00 -59.00-180.00   52
 77  \w     38.00  70.00   0.50   29.29    --  101.00-133.00  60.00   64
 78  \w     83.00 109.00   0.50   29.29    --  101.00  59.00-180.00   52
 79  \w     31.00  57.00   0.50   29.29    --  101.00 -17.00-120.00   52
 80  \w     95.00 121.00   0.50   29.29    --  101.00  33.00 150.00   52
 81  \w     85.00 110.00   0.50   29.29    --  101.00 -33.00   0.00   50
 82  \w     94.00 121.00   0.50   29.29    --  101.00-133.00  60.00   54
 83  \w     40.00  69.00   0.50   29.29    --  101.00 -33.00   0.00   58
 84  \w     51.00  77.00   0.50   29.29    --  101.00 -33.00-120.00   52
 85  \w     85.00 110.00   0.50   29.29    --  101.00 -33.00-120.00   50
 86  \w     82.00 130.00   0.50   29.29    --  101.00  -8.00  30.00   96
 87  \w    118.00 152.00   0.50   29.29    --  101.00 111.00-180.00   68
 88  \w     94.00 155.00   0.50   29.29    --  101.00  68.00-150.00  122
 89  \w    121.00 147.00   0.50   29.29    --  101.00  33.00 -30.00   52
 90  \w     55.00  81.00   0.50   29.29    --  101.00 -87.00 -30.00   52
 91  \w     93.00 119.00   0.50   29.29    --  101.00 -87.00 -30.00   52
 92  \w     85.00 110.00   0.50   29.29    --  101.00  59.00 150.00   50
 93  \w    122.00 147.00   0.50   29.29    --  101.00 111.00 120.00   50
 94  \w    122.00 153.00   0.50   29.29    --  101.00  77.00-180.00   62
 95  \w     77.00 103.00   0.50   29.29    --  101.00-111.00 -30.00   52
 96  \w     78.00 104.00   0.50   29.29    --  101.00  77.00-180.00   52
;
_diffrn_measurement_device 'four-circle diffractometer'
_diffrn_measurement_device_type 'SuperNova, Single source at offset/far, HyPix3000'
_diffrn_measurement_method '\w scans'
_diffrn_orient_matrix_type 'CrysAlisPro convention (1999,Acta A55,543-557)'
_diffrn_orient_matrix_UB_11 0.0214219000
_diffrn_orient_matrix_UB_12 0.0840785000
_diffrn_orient_matrix_UB_13 0.0250773000
_diffrn_orient_matrix_UB_21 -0.0331601000
_diffrn_orient_matrix_UB_22 -0.0045411000
_diffrn_orient_matrix_UB_23 0.0267990000
_diffrn_orient_matrix_UB_31 0.0391265000
_diffrn_orient_matrix_UB_32 -0.0498860000
_diffrn_orient_matrix_UB_33 0.0397737000
_diffrn_radiation_monochromator mirror
_diffrn_radiation_probe x-ray
_diffrn_radiation_type CuK\a
_diffrn_radiation_wavelength 1.54184
_diffrn_reflns_av_R_equivalents 0.0
_diffrn_reflns_av_unetI/netI 0.0192
_diffrn_reflns_Laue_measured_fraction_full 0.998
_diffrn_reflns_Laue_measured_fraction_max 0.998
_diffrn_reflns_number 12833
_diffrn_reflns_point_group_measured_fraction_full 0.998
_diffrn_reflns_point_group_measured_fraction_max 0.998
_diffrn_reflns_theta_full 67.684
_diffrn_reflns_theta_max 69.998
_diffrn_reflns_theta_min 3.187
_diffrn_source 'micro-focus sealed X-ray tube'
_diffrn_source_type 'SuperNova (Cu) X-ray Source'
_exptl_absorpt_coefficient_mu 4.697
_exptl_absorpt_correction_T_max 1.00000
_exptl_absorpt_correction_T_min 0.89640
_exptl_absorpt_correction_type multi-scan
_exptl_absorpt_process_details
;
CrysAlisPro 1.171.39.35a (Rigaku Oxford Diffraction, 2017)
Empirical absorption correction using spherical harmonics,
 implemented in SCALE3 ABSPACK scaling algorithm.
;
_exptl_crystal_colour 'translucent orange'
_exptl_crystal_density_diffrn 1.543
_exptl_crystal_description prism
_exptl_crystal_F_000 6328
_exptl_crystal_size_max 0.08
_exptl_crystal_size_mid 0.05
_exptl_crystal_size_min 0.02
_platon_squeeze_details
;
The unit cell contains disordered acetonitrile
molecules which have been treated
as a diffuse contribution to the overall scattering
without specific atom positions by SQUEEZE/PLATON:
total Potential Solvent Accessible Void Vol is 779 Ang^3
and electron Count Voids / Cell =    94
that is approximately equal to 0.5 acetonitrile molecules
per formula unit.
;
_refine_diff_density_max 1.044
_refine_diff_density_min -0.976
_refine_diff_density_rms 0.068
_refine_ls_extinction_method none
_refine_ls_goodness_of_fit_ref 1.036
_refine_ls_hydrogen_treatment constr
_refine_ls_matrix_type full
_refine_ls_number_parameters 939
_refine_ls_number_reflns 12833
_refine_ls_number_restraints 2
_refine_ls_restrained_S_all 1.037
_refine_ls_R_factor_all 0.0287
_refine_ls_R_factor_gt 0.0266
_refine_ls_shift/su_max 0.000
_refine_ls_shift/su_mean 0.000
_refine_ls_structure_factor_coef Fsqd
_refine_ls_weighting_details 'w=1/[\s^2^(Fo^2^)+(0.0363P)^2^+31.8283P] where P=(Fo^2^+2Fc^2^)/3'
_refine_ls_weighting_scheme calc
_refine_ls_wR_factor_gt 0.0679
_refine_ls_wR_factor_ref 0.0691
_reflns_Friedel_coverage 0.000
_reflns_number_gt 12011
_reflns_number_total 12833
_reflns_threshold_expression 'I > 2\s(I)'
_cod_data_source_file d0dt00568a2.cif
_cod_data_source_block Compound_6_7093-9151-kkm3_sq
_cod_depositor_comments 'Adding full bibliography for 7704075--7704080.cif.'
_cod_original_formula_sum 'C82 H54 F6 Ir N9 O4.50 P'
_cod_database_code 7704076
_shelx_shelxl_version_number 2018/3
_shelx_space_group_comment
;
The symmetry employed for this shelxl refinement is uniquely defined
by the following loop, which should always be used as a source of
symmetry information in preference to the above space-group names.
They are only intended as comments.
;
_reflns_odcompleteness_completeness 99.39
_reflns_odcompleteness_iscentric 1
_reflns_odcompleteness_theta 71.98
_olex2_refinement_description
;
1. Fixed Uiso
 At 1.2 times of:
  All C(H) groups, All C(H,H,H,H) groups
 At 1.5 times of:
  All C(H,H,H) groups
2. Restrained distances
 C82-C81 = C81-C82A
 1.5 with sigma of 0.02
3. Uiso/Uaniso restraints and constraints
Uanis(C82A) = Uanis(C82)
4. Others
 Sof(H81C)=Sof(H81D)=Sof(C82A)=Sof(H82D)=Sof(H82E)=Sof(H82F)=1-FVAR(1)
 Sof(H81A)=Sof(H81B)=Sof(C82)=Sof(H82A)=Sof(H82B)=Sof(H82C)=FVAR(1)
5.a Secondary CH2 refined with riding coordinates:
 C81(H81C,H81D), C81(H81A,H81B)
5.b Aromatic/amide H refined with riding coordinates:
 C2(H2), C4(H4), C5(H5), C9(H9), C10(H10), C11(H11), C12(H12), C13(H13),
 C16(H16), C17(H17), C18(H18), C19(H19), C22(H22), C23(H23), C24(H24), C25(H25),
  C29(H29), C31(H31), C32(H32), C36(H36), C37(H37), C38(H38), C39(H39),
 C40(H40), C43(H43), C44(H44), C45(H45), C46(H46), C49(H49), C50(H50), C51(H51),
  C52(H52), C55(H55), C56(H56), C57(H57), C58(H58), C62(H62), C63(H63),
 C64(H64), C65(H65), C66(H66), C69(H69), C70(H70), C71(H71), C72(H72), C75(H75),
  C76(H76), C77(H77), C78(H78)
5.c Idealised Me refined as rotating group:
 C82(H82A,H82B,H82C), C82A(H82D,H82E,H82F)
;
_olex2_submission_special_instructions 'No special instructions were received'
_oxdiff_exptl_absorpt_empirical_details
;
Empirical correction (ABSPACK) includes:
- Absorption correction using spherical harmonics
- Frame scaling
;
_oxdiff_exptl_absorpt_empirical_full_max 3.473
_oxdiff_exptl_absorpt_empirical_full_min 0.792

loop_
_space_group_symop_operation_xyz
'x, y, z'
'-x, y, -z+1/2'
'x+1/2, y+1/2, z'
'-x+1/2, y+1/2, -z+1/2'
'-x, -y, -z'
'x, -y, z-1/2'
'-x+1/2, -y+1/2, -z'
'x+1/2, -y+1/2, z-1/2'

loop_
_atom_site_label
_atom_site_type_symbol
_atom_site_fract_x
_atom_site_fract_y
_atom_site_fract_z
_atom_site_U_iso_or_equiv
_atom_site_adp_type
_atom_site_occupancy
_atom_site_site_symmetry_order
_atom_site_calc_flag
_atom_site_refinement_flags_posn
_atom_site_refinement_flags_adp
_atom_site_refinement_flags_occupancy
_atom_site_disorder_assembly
_atom_site_disorder_group
Ir1 Ir 0.74250(2) 0.56112(2) 0.62937(2) 0.02104(4) Uani 1 1 d . . . . .
O1 O 0.92001(8) 0.6079(2) 0.83677(8) 0.0673(8) Uani 1 1 d . . . . .
O2 O 0.84720(8) 0.64719(17) 0.81646(7) 0.0510(6) Uani 1 1 d . . . . .
O3 O 0.81025(9) 0.22514(14) 0.64352(10) 0.0546(6) Uani 1 1 d . . . . .
O4 O 0.77497(8) 0.14974(12) 0.67870(7) 0.0405(5) Uani 1 1 d . . . . .
N1 N 0.78313(7) 0.51778(12) 0.59178(7) 0.0234(4) Uani 1 1 d . . . . .
N2 N 0.85439(7) 0.47239(13) 0.59602(7) 0.0265(4) Uani 1 1 d . . . . .
N3 N 0.71003(7) 0.59012(13) 0.67596(7) 0.0232(4) Uani 1 1 d . . . . .
N4 N 0.66348(7) 0.53995(14) 0.71025(7) 0.0259(4) Uani 1 1 d . . . . .
N5 N 0.74113(7) 0.67966(13) 0.59374(7) 0.0252(4) Uani 1 1 d . . . . .
N6 N 0.66323(7) 0.58097(13) 0.57978(7) 0.0236(4) Uani 1 1 d . . . . .
N7 N 0.61131(7) 0.69008(13) 0.55711(7) 0.0264(4) Uani 1 1 d . . . . .
N8 N 0.87940(8) 0.61791(15) 0.80726(7) 0.0324(5) Uani 1 1 d . . . . .
N9 N 0.78289(8) 0.21802(14) 0.66348(8) 0.0346(5) Uani 1 1 d . . . . .
C1 C 0.80908(9) 0.56577(15) 0.67998(9) 0.0247(5) Uani 1 1 d . . . . .
C2 C 0.82102(9) 0.59494(16) 0.72592(8) 0.0250(5) Uani 1 1 d . . . . .
H2 H 0.797196 0.616418 0.734652 0.030 Uiso 1 1 calc R . . . .
C3 C 0.86843(9) 0.59161(16) 0.75819(9) 0.0273(5) Uani 1 1 d . . . . .
C4 C 0.90604(10) 0.56178(17) 0.74739(9) 0.0305(6) Uani 1 1 d . . . . .
H4 H 0.937593 0.561353 0.769870 0.037 Uiso 1 1 calc R . . . .
C5 C 0.89511(9) 0.53267(17) 0.70207(9) 0.0303(5) Uani 1 1 d . . . . .
H5 H 0.919465 0.512803 0.693638 0.036 Uiso 1 1 calc R . . . .
C6 C 0.84723(9) 0.53338(16) 0.66915(8) 0.0256(5) Uani 1 1 d . . . . .
C7 C 0.82992(9) 0.50632(15) 0.61999(8) 0.0250(5) Uani 1 1 d . . . . .
C8 C 0.90363(10) 0.44175(17) 0.61512(9) 0.0322(6) Uani 1 1 d . . . . .
C9 C 0.94025(11) 0.4955(2) 0.61588(10) 0.0411(7) Uani 1 1 d . . . . .
H9 H 0.934059 0.552257 0.607153 0.049 Uiso 1 1 calc R . . . .
C10 C 0.98619(12) 0.4624(3) 0.62995(12) 0.0596(10) Uani 1 1 d . . . . .
H10 H 1.011396 0.497077 0.630774 0.072 Uiso 1 1 calc R . . . .
C11 C 0.99490(14) 0.3775(4) 0.64289(13) 0.0731(14) Uani 1 1 d . . . . .
H11 H 1.025819 0.355462 0.651881 0.088 Uiso 1 1 calc R . . . .
C12 C 0.95780(16) 0.3255(3) 0.64247(13) 0.0670(12) Uani 1 1 d . . . . .
H12 H 0.964028 0.268947 0.651573 0.080 Uiso 1 1 calc R . . . .
C13 C 0.91141(12) 0.3574(2) 0.62854(11) 0.0453(7) Uani 1 1 d . . . . .
H13 H 0.886275 0.323099 0.628229 0.054 Uiso 1 1 calc R . . . .
C14 C 0.82231(9) 0.46424(16) 0.54932(9) 0.0268(5) Uani 1 1 d . . . . .
C15 C 0.83112(10) 0.43633(16) 0.50910(10) 0.0298(6) Uani 1 1 d . . . . .
C16 C 0.87548(11) 0.40514(18) 0.51076(10) 0.0354(6) Uani 1 1 d . . . . .
H16 H 0.901470 0.399407 0.539615 0.042 Uiso 1 1 calc R . . . .
C17 C 0.88080(12) 0.38302(18) 0.47006(11) 0.0393(6) Uani 1 1 d . . . . .
H17 H 0.909999 0.361164 0.471765 0.047 Uiso 1 1 calc R . . . .
C18 C 0.84254(12) 0.39334(18) 0.42643(11) 0.0413(7) Uani 1 1 d . . . . .
H18 H 0.846644 0.380748 0.399011 0.050 Uiso 1 1 calc R . . . .
C19 C 0.79881(12) 0.42214(18) 0.42406(10) 0.0372(6) Uani 1 1 d . . . . .
H19 H 0.773518 0.428529 0.394788 0.045 Uiso 1 1 calc R . . . .
C20 C 0.79115(11) 0.44235(16) 0.46487(9) 0.0313(6) Uani 1 1 d . . . . .
C21 C 0.74391(10) 0.47015(16) 0.46174(9) 0.0306(5) Uani 1 1 d . . . . .
C22 C 0.70375(11) 0.47437(19) 0.41816(9) 0.0381(6) Uani 1 1 d . . . . .
H22 H 0.707014 0.455442 0.391223 0.046 Uiso 1 1 calc R . . . .
C23 C 0.65999(11) 0.50567(19) 0.41445(10) 0.0383(6) Uani 1 1 d . . . . .
H23 H 0.634228 0.508169 0.385259 0.046 Uiso 1 1 calc R . . . .
C24 C 0.65419(10) 0.53376(18) 0.45458(9) 0.0339(6) Uani 1 1 d . . . . .
H24 H 0.625007 0.557069 0.452009 0.041 Uiso 1 1 calc R . . . .
C25 C 0.69191(9) 0.52673(16) 0.49790(9) 0.0291(5) Uani 1 1 d . . . . .
H25 H 0.687363 0.542839 0.524637 0.035 Uiso 1 1 calc R . . . .
C26 C 0.73692(9) 0.49587(15) 0.50255(8) 0.0264(5) Uani 1 1 d . . . . .
C27 C 0.77800(9) 0.49263(15) 0.54694(8) 0.0256(5) Uani 1 1 d . . . . .
C28 C 0.74077(9) 0.44390(14) 0.65623(8) 0.0229(5) Uani 1 1 d . . . . .
C29 C 0.76302(9) 0.37061(16) 0.64945(8) 0.0271(5) Uani 1 1 d . . . . .
H29 H 0.780957 0.372381 0.631182 0.033 Uiso 1 1 calc R . . . .
C30 C 0.75823(9) 0.29481(16) 0.67019(9) 0.0282(5) Uani 1 1 d . . . . .
C31 C 0.73208(10) 0.28792(16) 0.69767(9) 0.0306(5) Uani 1 1 d . . . . .
H31 H 0.729336 0.236059 0.710742 0.037 Uiso 1 1 calc R . . . .
C32 C 0.71001(9) 0.36026(17) 0.70529(9) 0.0293(5) Uani 1 1 d . . . . .
H32 H 0.692498 0.357577 0.723935 0.035 Uiso 1 1 calc R . . . .
C33 C 0.71426(9) 0.43734(15) 0.68473(8) 0.0243(5) Uani 1 1 d . . . . .
C34 C 0.69499(8) 0.51940(16) 0.69066(8) 0.0238(5) Uani 1 1 d . . . . .
C35 C 0.63971(9) 0.47710(17) 0.72776(9) 0.0295(5) Uani 1 1 d . . . . .
C36 C 0.65470(10) 0.46628(19) 0.77598(10) 0.0349(6) Uani 1 1 d . . . . .
H36 H 0.677573 0.502317 0.796998 0.042 Uiso 1 1 calc R . . . .
C37 C 0.63474(12) 0.4005(2) 0.79205(11) 0.0453(7) Uani 1 1 d . . . . .
H37 H 0.644522 0.392218 0.824204 0.054 Uiso 1 1 calc R . . . .
C38 C 0.60030(13) 0.3468(2) 0.76070(12) 0.0500(8) Uani 1 1 d . . . . .
H38 H 0.587423 0.302542 0.771853 0.060 Uiso 1 1 calc R . . . .
C39 C 0.58524(11) 0.3595(2) 0.71265(11) 0.0463(8) Uani 1 1 d . . . . .
H39 H 0.562036 0.323975 0.691611 0.056 Uiso 1 1 calc R . . . .
C40 C 0.60476(10) 0.4253(2) 0.69585(10) 0.0372(6) Uani 1 1 d . . . . .
H40 H 0.594510 0.434395 0.663714 0.045 Uiso 1 1 calc R . . . .
C41 C 0.65912(9) 0.62815(17) 0.70940(8) 0.0263(5) Uani 1 1 d . . . . .
C42 C 0.62990(9) 0.68284(18) 0.72492(8) 0.0304(5) Uani 1 1 d . . . . .
C43 C 0.59545(10) 0.6526(2) 0.74128(10) 0.0391(6) Uani 1 1 d . . . . .
H43 H 0.590181 0.594491 0.742024 0.047 Uiso 1 1 calc R . . . .
C44 C 0.56964(11) 0.7089(2) 0.75614(11) 0.0476(8) Uani 1 1 d . . . . .
H44 H 0.546911 0.688705 0.766735 0.057 Uiso 1 1 calc R . . . .
C45 C 0.57743(11) 0.7958(2) 0.75536(11) 0.0482(8) Uani 1 1 d . . . . .
H45 H 0.560360 0.833259 0.766104 0.058 Uiso 1 1 calc R . . . .
C46 C 0.61010(11) 0.8267(2) 0.73887(10) 0.0417(7) Uani 1 1 d . . . . .
H46 H 0.614824 0.885030 0.738583 0.050 Uiso 1 1 calc R . . . .
C47 C 0.63673(10) 0.77154(18) 0.72231(9) 0.0327(6) Uani 1 1 d . . . . .
C48 C 0.67050(10) 0.80479(17) 0.70352(9) 0.0316(6) Uani 1 1 d . . . . .
C49 C 0.67737(11) 0.89304(19) 0.70019(10) 0.0395(7) Uani 1 1 d . . . . .
H49 H 0.660029 0.930865 0.710424 0.047 Uiso 1 1 calc R . . . .
C50 C 0.70878(12) 0.92466(18) 0.68236(11) 0.0426(7) Uani 1 1 d . . . . .
H50 H 0.711426 0.983013 0.679317 0.051 Uiso 1 1 calc R . . . .
C51 C 0.73695(12) 0.86871(18) 0.66871(10) 0.0392(6) Uani 1 1 d . . . . .
H51 H 0.758587 0.889910 0.656971 0.047 Uiso 1 1 calc R . . . .
C52 C 0.73241(10) 0.78216(17) 0.67279(9) 0.0315(6) Uani 1 1 d . . . . .
H52 H 0.752590 0.745452 0.665641 0.038 Uiso 1 1 calc R . . . .
C53 C 0.69782(9) 0.74865(16) 0.68754(8) 0.0278(5) Uani 1 1 d . . . . .
C54 C 0.68945(8) 0.65875(16) 0.68932(8) 0.0243(5) Uani 1 1 d . . . . .
C55 C 0.78094(10) 0.71692(17) 0.59321(9) 0.0308(5) Uani 1 1 d . . . . .
H55 H 0.810991 0.695035 0.612272 0.037 Uiso 1 1 calc R . . . .
C56 C 0.77868(11) 0.78680(18) 0.56522(10) 0.0366(6) Uani 1 1 d . . . . .
H56 H 0.806717 0.812123 0.565909 0.044 Uiso 1 1 calc R . . . .
C57 C 0.73379(11) 0.81813(18) 0.53620(10) 0.0379(6) Uani 1 1 d . . . . .
H57 H 0.731462 0.863683 0.516328 0.045 Uiso 1 1 calc R . . . .
C58 C 0.69248(11) 0.78177(17) 0.53675(9) 0.0332(6) Uani 1 1 d . . . . .
H58 H 0.662187 0.802997 0.517892 0.040 Uiso 1 1 calc R . . . .
C59 C 0.69733(9) 0.71253(15) 0.56625(8) 0.0268(5) Uani 1 1 d . . . . .
C60 C 0.65752(9) 0.66361(15) 0.56825(8) 0.0258(5) Uani 1 1 d . . . . .
C61 C 0.59313(9) 0.77607(16) 0.54503(9) 0.0291(5) Uani 1 1 d . . . . .
C62 C 0.56361(10) 0.79504(18) 0.49888(10) 0.0364(6) Uani 1 1 d . . . . .
H62 H 0.556494 0.753967 0.475531 0.044 Uiso 1 1 calc R . . . .
C63 C 0.54477(11) 0.8766(2) 0.48806(12) 0.0447(7) Uani 1 1 d . . . . .
H63 H 0.524751 0.890515 0.457267 0.054 Uiso 1 1 calc R . . . .
C64 C 0.55582(12) 0.93703(19) 0.52308(14) 0.0492(8) Uani 1 1 d . . . . .
H64 H 0.542929 0.991393 0.515721 0.059 Uiso 1 1 calc R . . . .
C65 C 0.58574(12) 0.9177(2) 0.56882(13) 0.0496(8) Uani 1 1 d . . . . .
H65 H 0.593305 0.959098 0.592033 0.059 Uiso 1 1 calc R . . . .
C66 C 0.60475(10) 0.83571(18) 0.58032(11) 0.0378(6) Uani 1 1 d . . . . .
H66 H 0.624767 0.821799 0.611107 0.045 Uiso 1 1 calc R . . . .
C67 C 0.58555(9) 0.61972(16) 0.56148(8) 0.0262(5) Uani 1 1 d . . . . .
C68 C 0.53608(9) 0.61241(17) 0.55590(8) 0.0287(5) Uani 1 1 d . . . . .
C69 C 0.50409(10) 0.68215(18) 0.54800(10) 0.0346(6) Uani 1 1 d . . . . .
H69 H 0.515049 0.737017 0.547002 0.042 Uiso 1 1 calc R . . . .
C70 C 0.45717(10) 0.6693(2) 0.54184(11) 0.0394(6) Uani 1 1 d . . . . .
H70 H 0.436448 0.715380 0.536751 0.047 Uiso 1 1 calc R . . . .
C71 C 0.44047(10) 0.5875(2) 0.54318(11) 0.0419(7) Uani 1 1 d . . . . .
H71 H 0.408303 0.578771 0.537827 0.050 Uiso 1 1 calc R . . . .
C72 C 0.47145(10) 0.51903(19) 0.55242(10) 0.0376(6) Uani 1 1 d . . . . .
H72 H 0.459813 0.464865 0.553836 0.045 Uiso 1 1 calc R . . . .
C73 C 0.52016(9) 0.52900(17) 0.55976(9) 0.0301(5) Uani 1 1 d . . . . .
C74 C 0.55319(9) 0.45553(17) 0.57032(9) 0.0289(5) Uani 1 1 d . . . . .
C75 C 0.53825(10) 0.37260(18) 0.57525(9) 0.0347(6) Uani 1 1 d . . . . .
H75 H 0.506626 0.363534 0.571746 0.042 Uiso 1 1 calc R . . . .
C76 C 0.56958(11) 0.30451(17) 0.58517(10) 0.0375(6) Uani 1 1 d . . . . .
H76 H 0.559331 0.250816 0.589688 0.045 Uiso 1 1 calc R . . . .
C77 C 0.61638(10) 0.31591(17) 0.58844(10) 0.0366(6) Uani 1 1 d . . . . .
H77 H 0.636919 0.269470 0.593886 0.044 Uiso 1 1 calc R . . . .
C78 C 0.63247(9) 0.39626(16) 0.58360(9) 0.0297(5) Uani 1 1 d . . . . .
H78 H 0.663497 0.403394 0.584956 0.036 Uiso 1 1 calc R . . . .
C79 C 0.60211(9) 0.46704(16) 0.57666(8) 0.0266(5) Uani 1 1 d . . . . .
C80 C 0.61790(9) 0.55233(15) 0.57398(8) 0.0252(5) Uani 1 1 d . . . . .
P1 P 0.93042(3) 0.75369(5) 0.62362(3) 0.03545(15) Uani 1 1 d . . . . .
F1 F 0.93338(12) 0.82396(15) 0.58854(11) 0.0938(10) Uani 1 1 d . . . . .
F2 F 0.97043(7) 0.70072(12) 0.61387(7) 0.0519(5) Uani 1 1 d . . . . .
F3 F 0.89027(8) 0.70479(19) 0.58106(9) 0.0832(8) Uani 1 1 d . . . . .
F4 F 0.92606(14) 0.68337(17) 0.65760(11) 0.1006(10) Uani 1 1 d . . . . .
F5 F 0.88965(7) 0.80862(14) 0.63139(7) 0.0568(5) Uani 1 1 d . . . . .
F6 F 0.96990(8) 0.80041(19) 0.66676(10) 0.0929(10) Uani 1 1 d . . . . .
O5 O 0.500000 0.5439(2) 0.750000 0.0667(11) Uani 1 2 d S T P A .
C81 C 0.48276(14) 0.4975(3) 0.70874(15) 0.0674(11) Uani 1 1 d D . . . .
H81C H 0.451312 0.476260 0.704875 0.081 Uiso 0.526(10) 1 calc R . . A 2
H81D H 0.503597 0.448301 0.714138 0.081 Uiso 0.526(10) 1 calc R . . A 2
H81A H 0.457721 0.458331 0.707976 0.081 Uiso 0.474(10) 1 calc R . . A 1
H81B H 0.508486 0.465744 0.705058 0.081 Uiso 0.474(10) 1 calc R . . A 1
C82 C 0.4619(5) 0.5675(8) 0.6693(4) 0.073(2) Uani 0.474(10) 1 d D . . A 1
H82A H 0.431996 0.588660 0.668981 0.110 Uiso 0.474(10) 1 calc GR . . A 1
H82B H 0.456450 0.543117 0.639321 0.110 Uiso 0.474(10) 1 calc GR . . A 1
H82C H 0.484550 0.613410 0.675784 0.110 Uiso 0.474(10) 1 calc GR . . A 1
C82A C 0.4774(4) 0.5311(8) 0.6653(3) 0.073(2) Uani 0.526(10) 1 d D . . A 2
H82D H 0.462732 0.586206 0.661278 0.110 Uiso 0.526(10) 1 calc GR . . A 2
H82E H 0.457414 0.494104 0.640571 0.110 Uiso 0.526(10) 1 calc GR . . A 2
H82F H 0.508540 0.536048 0.664052 0.110 Uiso 0.526(10) 1 calc GR . . A 2

loop_
_atom_site_aniso_label
_atom_site_aniso_U_11
_atom_site_aniso_U_22
_atom_site_aniso_U_33
_atom_site_aniso_U_23
_atom_site_aniso_U_13
_atom_site_aniso_U_12
Ir1 0.02424(6) 0.02054(6) 0.01773(6) -0.00048(3) 0.00776(4) -0.00100(4)
O1 0.0392(12) 0.116(2) 0.0296(11) -0.0252(13) -0.0037(10) 0.0236(14)
O2 0.0409(12) 0.0842(17) 0.0258(10) -0.0127(10) 0.0111(9) 0.0151(11)
O3 0.0607(14) 0.0359(12) 0.0792(17) 0.0009(11) 0.0406(14) 0.0113(10)
O4 0.0503(12) 0.0237(9) 0.0324(10) 0.0016(8) 0.0009(9) 0.0031(8)
N1 0.0298(10) 0.0221(10) 0.0197(9) -0.0026(8) 0.0114(8) 0.0001(8)
N2 0.0291(11) 0.0270(10) 0.0250(10) -0.0021(8) 0.0125(9) 0.0006(9)
N3 0.0252(10) 0.0245(10) 0.0187(9) -0.0013(8) 0.0077(8) 0.0000(8)
N4 0.0248(10) 0.0311(11) 0.0211(10) -0.0028(8) 0.0085(8) -0.0035(8)
N5 0.0320(11) 0.0234(10) 0.0220(10) -0.0027(8) 0.0126(8) -0.0034(8)
N6 0.0258(10) 0.0234(10) 0.0180(9) 0.0007(8) 0.0052(8) 0.0011(8)
N7 0.0302(11) 0.0233(10) 0.0232(10) 0.0012(8) 0.0079(8) 0.0028(8)
N8 0.0335(12) 0.0359(12) 0.0234(11) -0.0045(9) 0.0069(9) 0.0011(9)
N9 0.0361(12) 0.0263(11) 0.0297(11) -0.0028(9) 0.0011(10) 0.0028(9)
C1 0.0310(13) 0.0219(11) 0.0229(12) 0.0012(9) 0.0126(10) -0.0022(9)
C2 0.0274(12) 0.0255(12) 0.0215(11) -0.0007(9) 0.0091(10) -0.0006(10)
C3 0.0329(13) 0.0267(12) 0.0217(12) -0.0017(10) 0.0104(10) -0.0005(10)
C4 0.0258(13) 0.0362(14) 0.0252(13) -0.0008(10) 0.0058(10) 0.0002(10)
C5 0.0306(13) 0.0339(13) 0.0267(13) -0.0011(11) 0.0117(11) 0.0033(11)
C6 0.0298(12) 0.0242(12) 0.0217(12) 0.0000(9) 0.0093(10) 0.0006(10)
C7 0.0286(12) 0.0251(12) 0.0222(11) -0.0011(9) 0.0112(10) -0.0011(10)
C8 0.0335(14) 0.0391(15) 0.0254(13) -0.0029(11) 0.0134(11) 0.0044(11)
C9 0.0369(15) 0.0513(18) 0.0391(15) -0.0146(13) 0.0194(13) -0.0052(13)
C10 0.0343(17) 0.101(3) 0.0427(18) -0.018(2) 0.0143(14) -0.0052(19)
C11 0.044(2) 0.134(4) 0.0403(19) 0.015(2) 0.0158(16) 0.040(2)
C12 0.078(3) 0.081(3) 0.055(2) 0.030(2) 0.040(2) 0.046(2)
C13 0.0548(19) 0.0480(18) 0.0424(17) 0.0124(14) 0.0292(15) 0.0146(15)
C14 0.0338(13) 0.0235(12) 0.0241(12) -0.0017(10) 0.0126(10) -0.0037(10)
C15 0.0424(15) 0.0238(12) 0.0291(13) -0.0038(10) 0.0203(12) -0.0039(10)
C16 0.0428(15) 0.0333(14) 0.0345(14) -0.0062(11) 0.0201(12) -0.0040(12)
C17 0.0516(17) 0.0338(15) 0.0437(16) -0.0055(12) 0.0308(14) -0.0018(13)
C18 0.064(2) 0.0329(15) 0.0361(15) -0.0059(12) 0.0296(15) -0.0029(14)
C19 0.0545(18) 0.0314(14) 0.0292(14) -0.0048(11) 0.0205(13) -0.0022(13)
C20 0.0470(16) 0.0228(12) 0.0276(13) -0.0034(10) 0.0186(12) -0.0049(11)
C21 0.0431(15) 0.0247(12) 0.0248(12) -0.0019(10) 0.0144(11) -0.0042(11)
C22 0.0522(17) 0.0370(15) 0.0225(13) -0.0031(11) 0.0122(12) -0.0045(13)
C23 0.0427(16) 0.0414(16) 0.0241(13) 0.0002(11) 0.0063(11) -0.0028(13)
C24 0.0361(14) 0.0319(13) 0.0299(13) 0.0013(11) 0.0092(11) -0.0032(11)
C25 0.0357(14) 0.0274(12) 0.0245(12) 0.0012(10) 0.0124(11) -0.0034(11)
C26 0.0364(13) 0.0206(11) 0.0219(11) -0.0013(9) 0.0112(10) -0.0057(10)
C27 0.0334(13) 0.0214(11) 0.0237(12) -0.0007(9) 0.0134(10) -0.0027(10)
C28 0.0255(12) 0.0221(11) 0.0173(11) 0.0005(8) 0.0047(9) -0.0022(9)
C29 0.0266(12) 0.0283(12) 0.0235(12) -0.0001(10) 0.0071(10) 0.0002(10)
C30 0.0287(12) 0.0236(12) 0.0238(12) -0.0019(9) 0.0017(10) 0.0003(10)
C31 0.0364(14) 0.0232(12) 0.0247(12) 0.0022(10) 0.0043(10) -0.0052(10)
C32 0.0323(13) 0.0301(13) 0.0235(12) -0.0012(10) 0.0089(10) -0.0060(10)
C33 0.0264(12) 0.0247(12) 0.0192(11) -0.0010(9) 0.0064(9) -0.0033(9)
C34 0.0241(11) 0.0280(12) 0.0177(11) -0.0014(9) 0.0068(9) -0.0033(10)
C35 0.0277(12) 0.0359(14) 0.0278(12) -0.0048(11) 0.0144(10) -0.0078(11)
C36 0.0377(14) 0.0413(15) 0.0288(13) -0.0077(12) 0.0167(11) -0.0122(12)
C37 0.0576(19) 0.0530(19) 0.0341(15) -0.0060(14) 0.0277(14) -0.0185(16)
C38 0.057(2) 0.0529(19) 0.0524(19) -0.0084(15) 0.0353(16) -0.0246(16)
C39 0.0409(16) 0.057(2) 0.0465(17) -0.0172(15) 0.0233(14) -0.0229(15)
C40 0.0315(14) 0.0494(17) 0.0308(14) -0.0077(12) 0.0127(12) -0.0099(12)
C41 0.0228(11) 0.0332(13) 0.0184(11) -0.0040(10) 0.0036(9) 0.0009(10)
C42 0.0237(12) 0.0428(15) 0.0206(11) -0.0055(11) 0.0046(9) 0.0041(11)
C43 0.0298(14) 0.0509(17) 0.0364(15) -0.0103(13) 0.0131(12) -0.0011(12)
C44 0.0312(15) 0.070(2) 0.0451(17) -0.0152(16) 0.0185(13) 0.0005(14)
C45 0.0367(15) 0.065(2) 0.0411(16) -0.0153(15) 0.0137(13) 0.0132(15)
C46 0.0387(15) 0.0480(17) 0.0331(14) -0.0071(13) 0.0090(12) 0.0129(13)
C47 0.0301(13) 0.0415(15) 0.0203(12) -0.0062(11) 0.0037(10) 0.0070(11)
C48 0.0362(14) 0.0320(13) 0.0203(12) -0.0037(10) 0.0048(10) 0.0072(11)
C49 0.0494(17) 0.0335(15) 0.0293(14) -0.0061(11) 0.0091(12) 0.0086(13)
C50 0.060(2) 0.0260(14) 0.0363(15) -0.0037(11) 0.0129(14) 0.0020(13)
C51 0.0538(18) 0.0331(14) 0.0314(14) -0.0042(11) 0.0177(13) -0.0070(13)
C52 0.0432(15) 0.0265(13) 0.0247(12) -0.0043(10) 0.0134(11) -0.0008(11)
C53 0.0333(13) 0.0270(12) 0.0188(11) -0.0026(9) 0.0057(10) 0.0022(10)
C54 0.0247(11) 0.0269(12) 0.0178(11) -0.0028(9) 0.0050(9) 0.0014(9)
C55 0.0350(14) 0.0307(13) 0.0281(13) -0.0052(10) 0.0142(11) -0.0056(11)
C56 0.0458(16) 0.0318(14) 0.0376(15) -0.0040(11) 0.0223(13) -0.0121(12)
C57 0.0519(17) 0.0269(13) 0.0386(15) 0.0042(11) 0.0221(13) -0.0040(12)
C58 0.0435(15) 0.0265(13) 0.0314(13) 0.0029(11) 0.0171(12) 0.0007(11)
C59 0.0345(13) 0.0227(12) 0.0230(11) 0.0000(9) 0.0112(10) 0.0010(10)
C60 0.0326(13) 0.0225(12) 0.0193(11) 0.0017(9) 0.0071(10) 0.0022(10)
C61 0.0303(13) 0.0231(12) 0.0330(13) 0.0038(10) 0.0117(11) 0.0031(10)
C62 0.0399(15) 0.0335(14) 0.0331(14) 0.0061(11) 0.0120(12) 0.0052(12)
C63 0.0430(17) 0.0392(16) 0.0479(18) 0.0168(14) 0.0141(14) 0.0083(13)
C64 0.0386(16) 0.0270(15) 0.077(2) 0.0096(14) 0.0174(16) 0.0073(12)
C65 0.0478(18) 0.0285(15) 0.066(2) -0.0116(15) 0.0161(16) 0.0042(13)
C66 0.0377(15) 0.0308(14) 0.0387(15) -0.0029(12) 0.0089(12) 0.0036(12)
C67 0.0297(12) 0.0251(12) 0.0210(11) -0.0008(9) 0.0072(10) 0.0001(10)
C68 0.0274(12) 0.0323(13) 0.0216(12) 0.0006(10) 0.0048(10) 0.0015(10)
C69 0.0334(14) 0.0320(14) 0.0341(14) 0.0044(11) 0.0091(11) 0.0020(11)
C70 0.0317(14) 0.0412(16) 0.0425(16) 0.0076(13) 0.0120(12) 0.0084(12)
C71 0.0277(14) 0.0491(17) 0.0445(17) 0.0038(14) 0.0100(12) -0.0003(13)
C72 0.0324(14) 0.0382(15) 0.0373(15) 0.0013(12) 0.0087(12) -0.0051(12)
C73 0.0290(13) 0.0332(13) 0.0221(12) -0.0011(10) 0.0039(10) -0.0007(11)
C74 0.0285(13) 0.0305(13) 0.0213(12) -0.0018(10) 0.0033(10) -0.0029(10)
C75 0.0329(14) 0.0325(14) 0.0307(13) -0.0037(11) 0.0045(11) -0.0081(11)
C76 0.0425(15) 0.0242(13) 0.0352(14) -0.0010(11) 0.0044(12) -0.0112(11)
C77 0.0394(15) 0.0245(13) 0.0325(14) -0.0020(11) 0.0004(11) 0.0006(11)
C78 0.0292(13) 0.0268(13) 0.0238(12) -0.0017(10) 0.0009(10) -0.0002(10)
C79 0.0286(12) 0.0252(12) 0.0185(11) -0.0013(9) 0.0017(9) -0.0011(10)
C80 0.0284(12) 0.0258(12) 0.0182(11) -0.0004(9) 0.0059(10) 0.0004(9)
P1 0.0331(3) 0.0345(4) 0.0413(4) -0.0052(3) 0.0176(3) -0.0019(3)
F1 0.143(3) 0.0532(13) 0.132(2) 0.0382(15) 0.105(2) 0.0399(15)
F2 0.0438(10) 0.0527(11) 0.0621(12) 0.0011(9) 0.0243(9) 0.0142(8)
F3 0.0429(11) 0.116(2) 0.0894(17) -0.0608(16) 0.0256(11) -0.0138(12)
F4 0.187(3) 0.0607(15) 0.101(2) 0.0173(14) 0.107(2) 0.0178(18)
F5 0.0464(10) 0.0680(13) 0.0609(12) -0.0170(10) 0.0269(9) 0.0070(9)
F6 0.0431(12) 0.109(2) 0.103(2) -0.0584(17) 0.0055(12) 0.0009(13)
O5 0.093(3) 0.0413(18) 0.046(2) 0.000 0.0071(19) 0.000
C81 0.053(2) 0.076(3) 0.078(3) -0.028(2) 0.031(2) 0.0008(19)
C82 0.063(5) 0.105(7) 0.044(3) -0.028(4) 0.014(3) -0.010(4)
C82A 0.063(5) 0.105(7) 0.044(3) -0.028(4) 0.014(3) -0.010(4)

loop_
_atom_type_symbol
_atom_type_description
_atom_type_scat_dispersion_real
_atom_type_scat_dispersion_imag
_atom_type_scat_source
C C 0.0181 0.0091 'International Tables Vol C Tables 4.2.6.8 and 6.1.1.4'
H H 0.0000 0.0000 'International Tables Vol C Tables 4.2.6.8 and 6.1.1.4'
F F 0.0727 0.0534 'International Tables Vol C Tables 4.2.6.8 and 6.1.1.4'
Ir Ir -4.7710 6.5667 'International Tables Vol C Tables 4.2.6.8 and 6.1.1.4'
N N 0.0311 0.0180 'International Tables Vol C Tables 4.2.6.8 and 6.1.1.4'
O O 0.0492 0.0322 'International Tables Vol C Tables 4.2.6.8 and 6.1.1.4'
P P 0.2955 0.4335 'International Tables Vol C Tables 4.2.6.8 and 6.1.1.4'

loop_
_geom_angle_atom_site_label_1
_geom_angle_atom_site_label_2
_geom_angle_atom_site_label_3
_geom_angle
_geom_angle_site_symmetry_1
_geom_angle_site_symmetry_3
_geom_angle_publ_flag
N1 Ir1 N5 83.78(8) . . ?
N1 Ir1 N6 110.83(7) . . ?
N3 Ir1 N1 170.03(8) . . ?
N3 Ir1 N5 104.32(8) . . ?
N3 Ir1 N6 77.32(7) . . ?
N5 Ir1 N6 74.85(8) . . ?
C1 Ir1 N1 79.65(9) . . ?
C1 Ir1 N3 93.04(9) . . ?
C1 Ir1 N5 100.21(9) . . ?
C1 Ir1 N6 167.43(9) . . ?
C1 Ir1 C28 83.94(9) . . ?
C28 Ir1 N1 92.88(9) . . ?
C28 Ir1 N3 79.53(9) . . ?
C28 Ir1 N5 174.08(8) . . ?
C28 Ir1 N6 101.94(9) . . ?
C7 N1 Ir1 112.09(15) . . ?
C7 N1 C27 106.2(2) . . ?
C27 N1 Ir1 141.65(17) . . ?
C7 N2 C8 127.3(2) . . ?
C7 N2 C14 107.6(2) . . ?
C14 N2 C8 124.8(2) . . ?
C34 N3 Ir1 111.63(16) . . ?
C34 N3 C54 106.7(2) . . ?
C54 N3 Ir1 139.80(17) . . ?
C34 N4 C35 123.2(2) . . ?
C34 N4 C41 107.8(2) . . ?
C41 N4 C35 129.0(2) . . ?
C55 N5 Ir1 123.30(18) . . ?
C55 N5 C59 118.6(2) . . ?
C59 N5 Ir1 117.63(16) . . ?
C60 N6 Ir1 107.42(16) . . ?
C60 N6 C80 105.4(2) . . ?
C80 N6 Ir1 139.25(16) . . ?
C60 N7 C61 126.4(2) . . ?
C60 N7 C67 106.9(2) . . ?
C67 N7 C61 126.7(2) . . ?
O1 N8 C3 118.8(2) . . ?
O2 N8 O1 122.6(2) . . ?
O2 N8 C3 118.6(2) . . ?
O3 N9 O4 123.3(2) . . ?
O3 N9 C30 118.7(2) . . ?
O4 N9 C30 118.1(2) . . ?
C2 C1 Ir1 125.42(19) . . ?
C2 C1 C6 117.2(2) . . ?
C6 C1 Ir1 117.35(18) . . ?
C1 C2 H2 120.2 . . ?
C3 C2 C1 119.6(2) . . ?
C3 C2 H2 120.2 . . ?
C2 C3 N8 118.3(2) . . ?
C2 C3 C4 123.3(2) . . ?
C4 C3 N8 118.3(2) . . ?
C3 C4 H4 121.0 . . ?
C5 C4 C3 118.1(2) . . ?
C5 C4 H4 121.0 . . ?
C4 C5 H5 120.2 . . ?
C4 C5 C6 119.6(2) . . ?
C6 C5 H5 120.2 . . ?
C1 C6 C7 111.5(2) . . ?
C5 C6 C1 122.1(2) . . ?
C5 C6 C7 126.3(2) . . ?
N1 C7 N2 111.1(2) . . ?
N1 C7 C6 118.9(2) . . ?
N2 C7 C6 130.0(2) . . ?
C9 C8 N2 119.2(3) . . ?
C13 C8 N2 117.8(3) . . ?
C13 C8 C9 122.8(3) . . ?
C8 C9 H9 120.9 . . ?
C10 C9 C8 118.1(3) . . ?
C10 C9 H9 120.9 . . ?
C9 C10 H10 119.9 . . ?
C9 C10 C11 120.3(4) . . ?
C11 C10 H10 119.9 . . ?
C10 C11 H11 119.8 . . ?
C12 C11 C10 120.4(3) . . ?
C12 C11 H11 119.8 . . ?
C11 C12 H12 119.9 . . ?
C11 C12 C13 120.3(4) . . ?
C13 C12 H12 119.9 . . ?
C8 C13 C12 118.1(3) . . ?
C8 C13 H13 121.0 . . ?
C12 C13 H13 121.0 . . ?
N2 C14 C15 129.5(2) . . ?
C27 C14 N2 106.4(2) . . ?
C27 C14 C15 124.1(2) . . ?
C16 C15 C14 125.2(3) . . ?
C16 C15 C20 119.1(2) . . ?
C20 C15 C14 115.7(2) . . ?
C15 C16 H16 119.6 . . ?
C17 C16 C15 120.8(3) . . ?
C17 C16 H16 119.6 . . ?
C16 C17 H17 119.9 . . ?
C16 C17 C18 120.3(3) . . ?
C18 C17 H17 119.9 . . ?
C17 C18 H18 120.1 . . ?
C19 C18 C17 119.8(3) . . ?
C19 C18 H18 120.1 . . ?
C18 C19 H19 119.1 . . ?
C18 C19 C20 121.8(3) . . ?
C20 C19 H19 119.1 . . ?
C15 C20 C21 121.0(2) . . ?
C19 C20 C15 118.0(3) . . ?
C19 C20 C21 121.1(3) . . ?
C22 C21 C20 121.4(2) . . ?
C22 C21 C26 117.5(3) . . ?
C26 C21 C20 121.1(2) . . ?
C21 C22 H22 119.1 . . ?
C23 C22 C21 121.8(3) . . ?
C23 C22 H22 119.1 . . ?
C22 C23 H23 120.0 . . ?
C22 C23 C24 120.0(3) . . ?
C24 C23 H23 120.0 . . ?
C23 C24 H24 120.2 . . ?
C25 C24 C23 119.6(3) . . ?
C25 C24 H24 120.2 . . ?
C24 C25 H25 119.3 . . ?
C24 C25 C26 121.4(2) . . ?
C26 C25 H25 119.3 . . ?
C21 C26 C27 117.5(2) . . ?
C25 C26 C21 119.5(2) . . ?
C25 C26 C27 122.9(2) . . ?
N1 C27 C26 130.8(2) . . ?
C14 C27 N1 108.7(2) . . ?
C14 C27 C26 120.5(2) . . ?
C29 C28 Ir1 126.53(19) . . ?
C29 C28 C33 117.6(2) . . ?
C33 C28 Ir1 115.88(17) . . ?
C28 C29 H29 120.2 . . ?
C30 C29 C28 119.6(2) . . ?
C30 C29 H29 120.2 . . ?
C29 C30 N9 118.9(2) . . ?
C31 C30 N9 118.0(2) . . ?
C31 C30 C29 123.1(2) . . ?
C30 C31 H31 120.8 . . ?
C30 C31 C32 118.4(2) . . ?
C32 C31 H31 120.8 . . ?
C31 C32 H32 120.2 . . ?
C31 C32 C33 119.6(2) . . ?
C33 C32 H32 120.2 . . ?
C28 C33 C34 111.7(2) . . ?
C32 C33 C28 121.8(2) . . ?
C32 C33 C34 126.5(2) . . ?
N3 C34 N4 110.3(2) . . ?
N3 C34 C33 118.8(2) . . ?
N4 C34 C33 130.9(2) . . ?
C36 C35 N4 119.4(2) . . ?
C40 C35 N4 118.9(2) . . ?
C40 C35 C36 121.6(3) . . ?
C35 C36 H36 120.7 . . ?
C37 C36 C35 118.5(3) . . ?
C37 C36 H36 120.7 . . ?
C36 C37 H37 119.6 . . ?
C36 C37 C38 120.9(3) . . ?
C38 C37 H37 119.6 . . ?
C37 C38 H38 120.2 . . ?
C39 C38 C37 119.7(3) . . ?
C39 C38 H38 120.2 . . ?
C38 C39 H39 119.9 . . ?
C38 C39 C40 120.3(3) . . ?
C40 C39 H39 119.9 . . ?
C35 C40 C39 119.0(3) . . ?
C35 C40 H40 120.5 . . ?
C39 C40 H40 120.5 . . ?
N4 C41 C42 130.6(2) . . ?
C54 C41 N4 106.2(2) . . ?
C54 C41 C42 123.1(2) . . ?
C43 C42 C41 123.8(3) . . ?
C43 C42 C47 119.8(3) . . ?
C47 C42 C41 116.3(2) . . ?
C42 C43 H43 119.9 . . ?
C44 C43 C42 120.2(3) . . ?
C44 C43 H43 119.9 . . ?
C43 C44 H44 119.8 . . ?
C43 C44 C45 120.3(3) . . ?
C45 C44 H44 119.8 . . ?
C44 C45 H45 119.7 . . ?
C46 C45 C44 120.5(3) . . ?
C46 C45 H45 119.7 . . ?
C45 C46 H46 119.4 . . ?
C45 C46 C47 121.3(3) . . ?
C47 C46 H46 119.4 . . ?
C42 C47 C48 121.1(2) . . ?
C46 C47 C42 117.8(3) . . ?
C46 C47 C48 121.2(3) . . ?
C49 C48 C47 121.8(3) . . ?
C49 C48 C53 117.4(3) . . ?
C53 C48 C47 120.8(2) . . ?
C48 C49 H49 118.9 . . ?
C50 C49 C48 122.1(3) . . ?
C50 C49 H49 118.9 . . ?
C49 C50 H50 120.1 . . ?
C49 C50 C51 119.9(3) . . ?
C51 C50 H50 120.1 . . ?
C50 C51 H51 120.1 . . ?
C52 C51 C50 119.8(3) . . ?
C52 C51 H51 120.1 . . ?
C51 C52 H52 119.5 . . ?
C51 C52 C53 121.0(3) . . ?
C53 C52 H52 119.5 . . ?
C48 C53 C54 117.3(2) . . ?
C52 C53 C48 119.5(2) . . ?
C52 C53 C54 123.1(2) . . ?
N3 C54 C53 130.1(2) . . ?
C41 C54 N3 108.7(2) . . ?
C41 C54 C53 121.1(2) . . ?
N5 C55 H55 118.9 . . ?
N5 C55 C56 122.3(3) . . ?
C56 C55 H55 118.9 . . ?
C55 C56 H56 120.7 . . ?
C57 C56 C55 118.6(3) . . ?
C57 C56 H56 120.7 . . ?
C56 C57 H57 120.0 . . ?
C58 C57 C56 120.1(3) . . ?
C58 C57 H57 120.0 . . ?
C57 C58 H58 120.8 . . ?
C57 C58 C59 118.4(3) . . ?
C59 C58 H58 120.8 . . ?
N5 C59 C58 122.0(2) . . ?
N5 C59 C60 112.9(2) . . ?
C58 C59 C60 124.9(2) . . ?
N6 C60 N7 111.9(2) . . ?
N6 C60 C59 120.3(2) . . ?
N7 C60 C59 127.7(2) . . ?
C62 C61 N7 119.3(2) . . ?
C66 C61 N7 118.7(2) . . ?
C66 C61 C62 122.0(3) . . ?
C61 C62 H62 120.6 . . ?
C61 C62 C63 118.8(3) . . ?
C63 C62 H62 120.6 . . ?
C62 C63 H63 120.0 . . ?
C64 C63 C62 119.9(3) . . ?
C64 C63 H63 120.0 . . ?
C63 C64 H64 119.6 . . ?
C65 C64 C63 120.8(3) . . ?
C65 C64 H64 119.6 . . ?
C64 C65 H65 120.0 . . ?
C64 C65 C66 120.0(3) . . ?
C66 C65 H65 120.0 . . ?
C61 C66 C65 118.5(3) . . ?
C61 C66 H66 120.7 . . ?
C65 C66 H66 120.7 . . ?
N7 C67 C68 130.4(2) . . ?
C80 C67 N7 106.0(2) . . ?
C80 C67 C68 123.7(2) . . ?
C69 C68 C67 124.3(2) . . ?
C69 C68 C73 119.9(2) . . ?
C73 C68 C67 115.8(2) . . ?
C68 C69 H69 119.7 . . ?
C70 C69 C68 120.5(3) . . ?
C70 C69 H69 119.7 . . ?
C69 C70 H70 119.9 . . ?
C69 C70 C71 120.1(3) . . ?
C71 C70 H70 119.9 . . ?
C70 C71 H71 119.9 . . ?
C72 C71 C70 120.3(3) . . ?
C72 C71 H71 119.9 . . ?
C71 C72 H72 119.1 . . ?
C71 C72 C73 121.8(3) . . ?
C73 C72 H72 119.1 . . ?
C68 C73 C74 121.3(2) . . ?
C72 C73 C68 117.3(2) . . ?
C72 C73 C74 121.4(3) . . ?
C75 C74 C73 122.1(2) . . ?
C75 C74 C79 117.6(2) . . ?
C79 C74 C73 120.3(2) . . ?
C74 C75 H75 119.3 . . ?
C76 C75 C74 121.4(3) . . ?
C76 C75 H75 119.3 . . ?
C75 C76 H76 119.9 . . ?
C75 C76 C77 120.3(3) . . ?
C77 C76 H76 119.9 . . ?
C76 C77 H77 119.9 . . ?
C78 C77 C76 120.1(3) . . ?
C78 C77 H77 119.9 . . ?
C77 C78 H78 119.9 . . ?
C77 C78 C79 120.3(3) . . ?
C79 C78 H78 119.9 . . ?
C74 C79 C80 117.5(2) . . ?
C78 C79 C74 120.0(2) . . ?
C78 C79 C80 122.5(2) . . ?
N6 C80 C67 109.8(2) . . ?
N6 C80 C79 129.1(2) . . ?
C67 C80 C79 121.0(2) . . ?
F1 P1 F2 88.70(12) . . ?
F1 P1 F3 90.07(18) . . ?
F1 P1 F5 89.22(12) . . ?
F2 P1 F5 177.71(12) . . ?
F3 P1 F2 88.55(11) . . ?
F3 P1 F5 90.48(11) . . ?
F4 P1 F1 178.5(2) . . ?
F4 P1 F2 91.96(13) . . ?
F4 P1 F3 88.61(18) . . ?
F4 P1 F5 90.09(14) . . ?
F4 P1 F6 89.81(19) . . ?
F6 P1 F1 91.51(19) . . ?
F6 P1 F2 91.75(12) . . ?
F6 P1 F3 178.40(19) . . ?
F6 P1 F5 89.28(12) . . ?
C81 O5 C81 116.3(5) 2_656 . ?
O5 C81 H81C 106.5 . . ?
O5 C81 H81D 106.5 . . ?
O5 C81 H81A 111.0 . . ?
O5 C81 H81B 111.0 . . ?
O5 C81 C82 103.6(5) . . ?
O5 C81 C82A 123.4(6) . . ?
H81C C81 H81D 106.5 . . ?
H81A C81 H81B 109.0 . . ?
C82 C81 H81A 111.0 . . ?
C82 C81 H81B 111.0 . . ?
C82A C81 H81C 106.5 . . ?
C82A C81 H81D 106.5 . . ?
C81 C82 H82A 109.5 . . ?
C81 C82 H82B 109.5 . . ?
C81 C82 H82C 109.5 . . ?
H82A C82 H82B 109.5 . . ?
H82A C82 H82C 109.5 . . ?
H82B C82 H82C 109.5 . . ?
C81 C82A H82D 109.5 . . ?
C81 C82A H82E 109.5 . . ?
C81 C82A H82F 109.5 . . ?
H82D C82A H82E 109.5 . . ?
H82D C82A H82F 109.5 . . ?
H82E C82A H82F 109.5 . . ?

loop_
_geom_bond_atom_site_label_1
_geom_bond_atom_site_label_2
_geom_bond_distance
_geom_bond_site_symmetry_2
_geom_bond_publ_flag
Ir1 N1 2.120(2) . ?
Ir1 N3 2.100(2) . ?
Ir1 N5 2.161(2) . ?
Ir1 N6 2.294(2) . ?
Ir1 C1 2.000(3) . ?
Ir1 C28 2.034(2) . ?
O1 N8 1.213(3) . ?
O2 N8 1.211(3) . ?
O3 N9 1.222(3) . ?
O4 N9 1.236(3) . ?
N1 C7 1.346(3) . ?
N1 C27 1.396(3) . ?
N2 C7 1.353(3) . ?
N2 C8 1.448(3) . ?
N2 C14 1.391(3) . ?
N3 C34 1.349(3) . ?
N3 C54 1.391(3) . ?
N4 C34 1.360(3) . ?
N4 C35 1.451(3) . ?
N4 C41 1.394(3) . ?
N5 C55 1.346(3) . ?
N5 C59 1.359(3) . ?
N6 C60 1.342(3) . ?
N6 C80 1.386(3) . ?
N7 C60 1.364(3) . ?
N7 C61 1.452(3) . ?
N7 C67 1.392(3) . ?
N8 C3 1.483(3) . ?
N9 C30 1.479(3) . ?
C1 C2 1.401(3) . ?
C1 C6 1.421(4) . ?
C2 H2 0.9300 . ?
C2 C3 1.383(4) . ?
C3 C4 1.391(4) . ?
C4 H4 0.9300 . ?
C4 C5 1.388(4) . ?
C5 H5 0.9300 . ?
C5 C6 1.399(4) . ?
C6 C7 1.465(3) . ?
C8 C9 1.387(4) . ?
C8 C13 1.383(4) . ?
C9 H9 0.9300 . ?
C9 C10 1.382(5) . ?
C10 H10 0.9300 . ?
C10 C11 1.390(7) . ?
C11 H11 0.9300 . ?
C11 C12 1.385(7) . ?
C12 H12 0.9300 . ?
C12 C13 1.387(5) . ?
C13 H13 0.9300 . ?
C14 C15 1.447(4) . ?
C14 C27 1.387(4) . ?
C15 C16 1.411(4) . ?
C15 C20 1.424(4) . ?
C16 H16 0.9300 . ?
C16 C17 1.381(4) . ?
C17 H17 0.9300 . ?
C17 C18 1.395(4) . ?
C18 H18 0.9300 . ?
C18 C19 1.373(4) . ?
C19 H19 0.9300 . ?
C19 C20 1.413(4) . ?
C20 C21 1.461(4) . ?
C21 C22 1.413(4) . ?
C21 C26 1.425(4) . ?
C22 H22 0.9300 . ?
C22 C23 1.374(4) . ?
C23 H23 0.9300 . ?
C23 C24 1.398(4) . ?
C24 H24 0.9300 . ?
C24 C25 1.376(4) . ?
C25 H25 0.9300 . ?
C25 C26 1.398(4) . ?
C26 C27 1.441(3) . ?
C28 C29 1.394(3) . ?
C28 C33 1.417(4) . ?
C29 H29 0.9300 . ?
C29 C30 1.391(4) . ?
C30 C31 1.382(4) . ?
C31 H31 0.9300 . ?
C31 C32 1.387(4) . ?
C32 H32 0.9300 . ?
C32 C33 1.401(3) . ?
C33 C34 1.459(3) . ?
C35 C36 1.390(4) . ?
C35 C40 1.387(4) . ?
C36 H36 0.9300 . ?
C36 C37 1.389(4) . ?
C37 H37 0.9300 . ?
C37 C38 1.391(4) . ?
C38 H38 0.9300 . ?
C38 C39 1.389(5) . ?
C39 H39 0.9300 . ?
C39 C40 1.393(4) . ?
C40 H40 0.9300 . ?
C41 C42 1.449(4) . ?
C41 C54 1.387(4) . ?
C42 C43 1.413(4) . ?
C42 C47 1.418(4) . ?
C43 H43 0.9300 . ?
C43 C44 1.378(4) . ?
C44 H44 0.9300 . ?
C44 C45 1.388(5) . ?
C45 H45 0.9300 . ?
C45 C46 1.373(5) . ?
C46 H46 0.9300 . ?
C46 C47 1.414(4) . ?
C47 C48 1.462(4) . ?
C48 C49 1.414(4) . ?
C48 C53 1.428(4) . ?
C49 H49 0.9300 . ?
C49 C50 1.371(5) . ?
C50 H50 0.9300 . ?
C50 C51 1.404(4) . ?
C51 H51 0.9300 . ?
C51 C52 1.380(4) . ?
C52 H52 0.9300 . ?
C52 C53 1.403(4) . ?
C53 C54 1.442(4) . ?
C55 H55 0.9300 . ?
C55 C56 1.387(4) . ?
C56 H56 0.9300 . ?
C56 C57 1.386(4) . ?
C57 H57 0.9300 . ?
C57 C58 1.381(4) . ?
C58 H58 0.9300 . ?
C58 C59 1.393(4) . ?
C59 C60 1.452(4) . ?
C61 C62 1.384(4) . ?
C61 C66 1.377(4) . ?
C62 H62 0.9300 . ?
C62 C63 1.390(4) . ?
C63 H63 0.9300 . ?
C63 C64 1.381(5) . ?
C64 H64 0.9300 . ?
C64 C65 1.378(5) . ?
C65 H65 0.9300 . ?
C65 C66 1.399(4) . ?
C66 H66 0.9300 . ?
C67 C68 1.441(4) . ?
C67 C80 1.389(3) . ?
C68 C69 1.419(4) . ?
C68 C73 1.420(4) . ?
C69 H69 0.9300 . ?
C69 C70 1.370(4) . ?
C70 H70 0.9300 . ?
C70 C71 1.390(4) . ?
C71 H71 0.9300 . ?
C71 C72 1.380(4) . ?
C72 H72 0.9300 . ?
C72 C73 1.408(4) . ?
C73 C74 1.477(4) . ?
C74 C75 1.410(4) . ?
C74 C79 1.425(4) . ?
C75 H75 0.9300 . ?
C75 C76 1.381(4) . ?
C76 H76 0.9300 . ?
C76 C77 1.391(4) . ?
C77 H77 0.9300 . ?
C77 C78 1.385(4) . ?
C78 H78 0.9300 . ?
C78 C79 1.405(4) . ?
C79 C80 1.438(3) . ?
P1 F1 1.580(2) . ?
P1 F2 1.5962(19) . ?
P1 F3 1.590(2) . ?
P1 F4 1.571(3) . ?
P1 F5 1.6023(19) . ?
P1 F6 1.575(2) . ?
O5 C81 1.382(4) 2_656 ?
O5 C81 1.382(4) . ?
C81 H81C 0.9700 . ?
C81 H81D 0.9700 . ?
C81 H81A 0.9700 . ?
C81 H81B 0.9700 . ?
C81 C82 1.578(12) . ?
C81 C82A 1.399(10) . ?
C82 H82A 0.9600 . ?
C82 H82B 0.9600 . ?
C82 H82C 0.9600 . ?
C82A H82D 0.9600 . ?
C82A H82E 0.9600 . ?
C82A H82F 0.9600 . ?

loop_
_geom_torsion_atom_site_label_1
_geom_torsion_atom_site_label_2
_geom_torsion_atom_site_label_3
_geom_torsion_atom_site_label_4
_geom_torsion
_geom_torsion_site_symmetry_1
_geom_torsion_site_symmetry_2
_geom_torsion_site_symmetry_3
_geom_torsion_site_symmetry_4
_geom_torsion_publ_flag
Ir1 N1 C7 N2 175.18(16) . . . . ?
Ir1 N1 C7 C6 -7.0(3) . . . . ?
Ir1 N1 C27 C14 -174.9(2) . . . . ?
Ir1 N1 C27 C26 8.1(4) . . . . ?
Ir1 N3 C34 N4 -164.00(15) . . . . ?
Ir1 N3 C34 C33 17.3(3) . . . . ?
Ir1 N3 C54 C41 157.96(19) . . . . ?
Ir1 N3 C54 C53 -26.2(4) . . . . ?
Ir1 N5 C55 C56 171.40(19) . . . . ?
Ir1 N5 C59 C58 -170.80(19) . . . . ?
Ir1 N5 C59 C60 4.2(3) . . . . ?
Ir1 N6 C60 N7 -153.17(16) . . . . ?
Ir1 N6 C60 C59 30.1(3) . . . . ?
Ir1 N6 C80 C67 139.3(2) . . . . ?
Ir1 N6 C80 C79 -44.5(4) . . . . ?
Ir1 C1 C2 C3 177.40(19) . . . . ?
Ir1 C1 C6 C5 -179.3(2) . . . . ?
Ir1 C1 C6 C7 3.5(3) . . . . ?
Ir1 C28 C29 C30 -179.74(18) . . . . ?
Ir1 C28 C33 C32 179.78(18) . . . . ?
Ir1 C28 C33 C34 -2.6(3) . . . . ?
O1 N8 C3 C2 173.3(3) . . . . ?
O1 N8 C3 C4 -4.3(4) . . . . ?
O2 N8 C3 C2 -5.4(4) . . . . ?
O2 N8 C3 C4 177.0(3) . . . . ?
O3 N9 C30 C29 6.5(4) . . . . ?
O3 N9 C30 C31 -172.3(2) . . . . ?
O4 N9 C30 C29 -173.9(2) . . . . ?
O4 N9 C30 C31 7.2(3) . . . . ?
N2 C8 C9 C10 -173.8(3) . . . . ?
N2 C8 C13 C12 173.7(3) . . . . ?
N2 C14 C15 C16 5.0(4) . . . . ?
N2 C14 C15 C20 -174.5(2) . . . . ?
N2 C14 C27 N1 0.0(3) . . . . ?
N2 C14 C27 C26 177.4(2) . . . . ?
N4 C35 C36 C37 -173.9(3) . . . . ?
N4 C35 C40 C39 173.8(3) . . . . ?
N4 C41 C42 C43 -5.8(4) . . . . ?
N4 C41 C42 C47 175.3(2) . . . . ?
N4 C41 C54 N3 3.0(3) . . . . ?
N4 C41 C54 C53 -173.3(2) . . . . ?
N5 C55 C56 C57 -1.2(4) . . . . ?
N5 C59 C60 N6 -24.8(3) . . . . ?
N5 C59 C60 N7 159.0(2) . . . . ?
N7 C61 C62 C63 177.3(3) . . . . ?
N7 C61 C66 C65 -177.7(3) . . . . ?
N7 C67 C68 C69 -5.5(4) . . . . ?
N7 C67 C68 C73 175.8(2) . . . . ?
N7 C67 C80 N6 3.2(3) . . . . ?
N7 C67 C80 C79 -173.4(2) . . . . ?
N8 C3 C4 C5 176.4(2) . . . . ?
N9 C30 C31 C32 178.1(2) . . . . ?
C1 C2 C3 N8 -176.2(2) . . . . ?
C1 C2 C3 C4 1.2(4) . . . . ?
C1 C6 C7 N1 2.6(3) . . . . ?
C1 C6 C7 N2 -180.0(2) . . . . ?
C2 C1 C6 C5 -2.0(4) . . . . ?
C2 C1 C6 C7 -179.2(2) . . . . ?
C2 C3 C4 C5 -1.1(4) . . . . ?
C3 C4 C5 C6 -0.6(4) . . . . ?
C4 C5 C6 C1 2.2(4) . . . . ?
C4 C5 C6 C7 178.9(3) . . . . ?
C5 C6 C7 N1 -174.4(2) . . . . ?
C5 C6 C7 N2 3.0(4) . . . . ?
C6 C1 C2 C3 0.3(4) . . . . ?
C7 N1 C27 C14 1.4(3) . . . . ?
C7 N1 C27 C26 -175.7(2) . . . . ?
C7 N2 C8 C9 -95.3(3) . . . . ?
C7 N2 C8 C13 89.6(3) . . . . ?
C7 N2 C14 C15 175.8(3) . . . . ?
C7 N2 C14 C27 -1.4(3) . . . . ?
C8 N2 C7 N1 -172.1(2) . . . . ?
C8 N2 C7 C6 10.4(4) . . . . ?
C8 N2 C14 C15 -9.6(4) . . . . ?
C8 N2 C14 C27 173.2(2) . . . . ?
C8 C9 C10 C11 0.0(5) . . . . ?
C9 C8 C13 C12 -1.2(5) . . . . ?
C9 C10 C11 C12 -0.9(6) . . . . ?
C10 C11 C12 C13 0.8(6) . . . . ?
C11 C12 C13 C8 0.2(5) . . . . ?
C13 C8 C9 C10 1.1(4) . . . . ?
C14 N2 C7 N1 2.3(3) . . . . ?
C14 N2 C7 C6 -175.2(2) . . . . ?
C14 N2 C8 C9 91.2(3) . . . . ?
C14 N2 C8 C13 -83.9(3) . . . . ?
C14 C15 C16 C17 -177.5(3) . . . . ?
C14 C15 C20 C19 175.2(2) . . . . ?
C14 C15 C20 C21 -3.6(3) . . . . ?
C15 C14 C27 N1 -177.4(2) . . . . ?
C15 C14 C27 C26 0.0(4) . . . . ?
C15 C16 C17 C18 1.7(4) . . . . ?
C15 C20 C21 C22 -178.5(2) . . . . ?
C15 C20 C21 C26 3.0(4) . . . . ?
C16 C15 C20 C19 -4.3(4) . . . . ?
C16 C15 C20 C21 176.8(2) . . . . ?
C16 C17 C18 C19 -2.8(4) . . . . ?
C17 C18 C19 C20 0.3(4) . . . . ?
C18 C19 C20 C15 3.3(4) . . . . ?
C18 C19 C20 C21 -177.9(3) . . . . ?
C19 C20 C21 C22 2.7(4) . . . . ?
C19 C20 C21 C26 -175.8(2) . . . . ?
C20 C15 C16 C17 2.0(4) . . . . ?
C20 C21 C22 C23 -175.7(3) . . . . ?
C20 C21 C26 C25 176.3(2) . . . . ?
C20 C21 C26 C27 -0.6(4) . . . . ?
C21 C22 C23 C24 -0.6(5) . . . . ?
C21 C26 C27 N1 175.9(2) . . . . ?
C21 C26 C27 C14 -0.9(3) . . . . ?
C22 C21 C26 C25 -2.3(4) . . . . ?
C22 C21 C26 C27 -179.2(2) . . . . ?
C22 C23 C24 C25 -2.6(4) . . . . ?
C23 C24 C25 C26 3.2(4) . . . . ?
C24 C25 C26 C21 -0.7(4) . . . . ?
C24 C25 C26 C27 176.0(2) . . . . ?
C25 C26 C27 N1 -0.9(4) . . . . ?
C25 C26 C27 C14 -177.7(2) . . . . ?
C26 C21 C22 C23 3.0(4) . . . . ?
C27 N1 C7 N2 -2.3(3) . . . . ?
C27 N1 C7 C6 175.5(2) . . . . ?
C27 C14 C15 C16 -178.3(3) . . . . ?
C27 C14 C15 C20 2.2(4) . . . . ?
C28 C29 C30 N9 -178.7(2) . . . . ?
C28 C29 C30 C31 0.0(4) . . . . ?
C28 C33 C34 N3 -10.2(3) . . . . ?
C28 C33 C34 N4 171.4(2) . . . . ?
C29 C28 C33 C32 -0.4(4) . . . . ?
C29 C28 C33 C34 177.2(2) . . . . ?
C29 C30 C31 C32 -0.7(4) . . . . ?
C30 C31 C32 C33 0.7(4) . . . . ?
C31 C32 C33 C28 -0.2(4) . . . . ?
C31 C32 C33 C34 -177.5(2) . . . . ?
C32 C33 C34 N3 167.3(2) . . . . ?
C32 C33 C34 N4 -11.1(4) . . . . ?
C33 C28 C29 C30 0.5(3) . . . . ?
C34 N3 C54 C41 -4.1(3) . . . . ?
C34 N3 C54 C53 171.7(2) . . . . ?
C34 N4 C35 C36 105.9(3) . . . . ?
C34 N4 C35 C40 -69.8(3) . . . . ?
C34 N4 C41 C42 178.8(2) . . . . ?
C34 N4 C41 C54 -0.8(3) . . . . ?
C35 N4 C34 N3 177.7(2) . . . . ?
C35 N4 C34 C33 -3.8(4) . . . . ?
C35 N4 C41 C42 -0.7(4) . . . . ?
C35 N4 C41 C54 179.8(2) . . . . ?
C35 C36 C37 C38 -0.4(5) . . . . ?
C36 C35 C40 C39 -1.8(5) . . . . ?
C36 C37 C38 C39 -0.7(6) . . . . ?
C37 C38 C39 C40 0.5(5) . . . . ?
C38 C39 C40 C35 0.7(5) . . . . ?
C40 C35 C36 C37 1.6(5) . . . . ?
C41 N4 C34 N3 -1.8(3) . . . . ?
C41 N4 C34 C33 176.7(2) . . . . ?
C41 N4 C35 C36 -74.7(4) . . . . ?
C41 N4 C35 C40 109.6(3) . . . . ?
C41 C42 C43 C44 179.0(3) . . . . ?
C41 C42 C47 C46 -177.6(2) . . . . ?
C41 C42 C47 C48 1.8(3) . . . . ?
C42 C41 C54 N3 -176.6(2) . . . . ?
C42 C41 C54 C53 7.1(4) . . . . ?
C42 C43 C44 C45 -0.3(5) . . . . ?
C42 C47 C48 C49 179.3(2) . . . . ?
C42 C47 C48 C53 -0.4(4) . . . . ?
C43 C42 C47 C46 3.4(4) . . . . ?
C43 C42 C47 C48 -177.2(2) . . . . ?
C43 C44 C45 C46 1.4(5) . . . . ?
C44 C45 C46 C47 -0.1(5) . . . . ?
C45 C46 C47 C42 -2.3(4) . . . . ?
C45 C46 C47 C48 178.2(3) . . . . ?
C46 C47 C48 C49 -1.3(4) . . . . ?
C46 C47 C48 C53 179.0(2) . . . . ?
C47 C42 C43 C44 -2.1(4) . . . . ?
C47 C48 C49 C50 -179.6(3) . . . . ?
C47 C48 C53 C52 -175.5(2) . . . . ?
C47 C48 C53 C54 2.0(3) . . . . ?
C48 C49 C50 C51 -2.9(5) . . . . ?
C48 C53 C54 N3 179.3(2) . . . . ?
C48 C53 C54 C41 -5.3(3) . . . . ?
C49 C48 C53 C52 4.7(4) . . . . ?
C49 C48 C53 C54 -177.7(2) . . . . ?
C49 C50 C51 C52 0.8(5) . . . . ?
C50 C51 C52 C53 4.1(4) . . . . ?
C51 C52 C53 C48 -6.9(4) . . . . ?
C51 C52 C53 C54 175.7(2) . . . . ?
C52 C53 C54 N3 -3.2(4) . . . . ?
C52 C53 C54 C41 172.2(2) . . . . ?
C53 C48 C49 C50 0.1(4) . . . . ?
C54 N3 C34 N4 3.6(3) . . . . ?
C54 N3 C34 C33 -175.1(2) . . . . ?
C54 C41 C42 C43 173.7(2) . . . . ?
C54 C41 C42 C47 -5.2(3) . . . . ?
C55 N5 C59 C58 1.8(4) . . . . ?
C55 N5 C59 C60 176.9(2) . . . . ?
C55 C56 C57 C58 2.3(4) . . . . ?
C56 C57 C58 C59 -1.3(4) . . . . ?
C57 C58 C59 N5 -0.8(4) . . . . ?
C57 C58 C59 C60 -175.2(2) . . . . ?
C58 C59 C60 N6 150.0(2) . . . . ?
C58 C59 C60 N7 -26.2(4) . . . . ?
C59 N5 C55 C56 -0.8(4) . . . . ?
C60 N6 C80 C67 -3.4(3) . . . . ?
C60 N6 C80 C79 172.8(2) . . . . ?
C60 N7 C61 C62 107.3(3) . . . . ?
C60 N7 C61 C66 -74.6(3) . . . . ?
C60 N7 C67 C68 177.1(2) . . . . ?
C60 N7 C67 C80 -1.7(3) . . . . ?
C61 N7 C60 N6 177.2(2) . . . . ?
C61 N7 C60 C59 -6.4(4) . . . . ?
C61 N7 C67 C68 -0.5(4) . . . . ?
C61 N7 C67 C80 -179.3(2) . . . . ?
C61 C62 C63 C64 0.3(5) . . . . ?
C62 C61 C66 C65 0.3(5) . . . . ?
C62 C63 C64 C65 0.5(5) . . . . ?
C63 C64 C65 C66 -0.9(5) . . . . ?
C64 C65 C66 C61 0.5(5) . . . . ?
C66 C61 C62 C63 -0.7(4) . . . . ?
C67 N7 C60 N6 -0.4(3) . . . . ?
C67 N7 C60 C59 176.1(2) . . . . ?
C67 N7 C61 C62 -75.6(3) . . . . ?
C67 N7 C61 C66 102.5(3) . . . . ?
C67 C68 C69 C70 178.3(3) . . . . ?
C67 C68 C73 C72 -177.2(2) . . . . ?
C67 C68 C73 C74 1.8(3) . . . . ?
C68 C67 C80 N6 -175.7(2) . . . . ?
C68 C67 C80 C79 7.7(4) . . . . ?
C68 C69 C70 C71 -0.1(4) . . . . ?
C68 C73 C74 C75 178.6(2) . . . . ?
C68 C73 C74 C79 -0.3(4) . . . . ?
C69 C68 C73 C72 4.0(4) . . . . ?
C69 C68 C73 C74 -176.9(2) . . . . ?
C69 C70 C71 C72 2.4(5) . . . . ?
C70 C71 C72 C73 -1.3(5) . . . . ?
C71 C72 C73 C68 -1.8(4) . . . . ?
C71 C72 C73 C74 179.1(3) . . . . ?
C72 C73 C74 C75 -2.3(4) . . . . ?
C72 C73 C74 C79 178.7(2) . . . . ?
C73 C68 C69 C70 -3.1(4) . . . . ?
C73 C74 C75 C76 -179.9(3) . . . . ?
C73 C74 C79 C78 -175.8(2) . . . . ?
C73 C74 C79 C80 2.1(3) . . . . ?
C74 C75 C76 C77 -2.9(4) . . . . ?
C74 C79 C80 N6 178.5(2) . . . . ?
C74 C79 C80 C67 -5.7(4) . . . . ?
C75 C74 C79 C78 5.2(4) . . . . ?
C75 C74 C79 C80 -176.9(2) . . . . ?
C75 C76 C77 C78 2.6(4) . . . . ?
C76 C77 C78 C79 1.8(4) . . . . ?
C77 C78 C79 C74 -5.7(4) . . . . ?
C77 C78 C79 C80 176.5(2) . . . . ?
C78 C79 C80 N6 -3.7(4) . . . . ?
C78 C79 C80 C67 172.1(2) . . . . ?
C79 C74 C75 C76 -1.0(4) . . . . ?
C80 N6 C60 N7 2.3(3) . . . . ?
C80 N6 C60 C59 -174.4(2) . . . . ?
C80 C67 C68 C69 173.1(2) . . . . ?
C80 C67 C68 C73 -5.6(4) . . . . ?
C81 O5 C81 C82 175.0(6) 2_656 . . . ?
C81 O5 C81 C82A -160.5(7) 2_656 . . . ?

loop_
_platon_squeeze_void_nr
_platon_squeeze_void_average_x
_platon_squeeze_void_average_y
_platon_squeeze_void_average_z
_platon_squeeze_void_volume
_platon_squeeze_void_count_electrons
_platon_squeeze_void_content
1 0.000 0.543 0.250 15 1 ' '
2 0.000 0.321 0.250 23 1 ' '
3 0.000 0.457 0.750 14 1 ' '
4 0.000 0.679 0.750 23 1 ' '
5 0.250 0.750 0.500 157 22 ' '
6 0.250 0.250 1.000 157 22 ' '
7 0.500 0.821 0.250 23 1 ' '
8 0.500 0.179 0.750 23 1 ' '
9 0.500 0.043 0.250 15 1 ' '
10 0.500 0.957 0.750 14 1 ' '
11 0.750 0.250 0.500 157 22 ' '
12 0.750 0.750 1.000 157 22 ' '
